data_4516149
loop_
_publ_author_name
'Okolo, ChrisTina'
'Ali, Mohamad Akbar'
'Newman, Matthew'
'Chambers, Steven A.'
'Whitt, Jedidiah'
'Alsharif, Zakeyah A.'
'Day, Victor W.'
'Alam, Mohammad A.'

_publ_section_title
;
 Hexafluoroisopropanol-Mediated Domino Reaction for the Synthesis of
 Thiazolo-androstenones: Potent Anticancer Agents.
;
_journal_issue 12
_journal_name_full 'ACS omega'
_journal_page_first 17991
_journal_page_last 18001
_journal_paper_doi 10.1021/acsomega.8b02840
_journal_volume 3
_journal_year 2018
_chemical_absolute_configuration ad
_chemical_formula_sum 'C26 H28 F N O S'
_chemical_formula_weight 421.55
_space_group_crystal_system orthorhombic
_space_group_IT_number 19
_space_group_name_Hall 'P 2ac 2ab'
_space_group_name_H-M_alt 'P 21 21 21'
_atom_sites_solution_hydrogens geom
_audit_creation_method SHELXL-2014/7
_cell_angle_alpha 90
_cell_angle_beta 90
_cell_angle_gamma 90
_cell_formula_units_Z 4
_cell_length_a 7.212(4)
_cell_length_b 8.116(4)
_cell_length_c 36.696(17)
_cell_measurement_reflns_used 6754
_cell_measurement_temperature 200(2)
_cell_measurement_theta_max 30.43
_cell_measurement_theta_min 2.22
_cell_volume 2147.9(19)
_computing_cell_refinement 'Bruker SAINT'
_computing_data_collection 'Bruker APEX2'
_computing_data_reduction 'Bruker SAINT'
_computing_molecular_graphics 'Bruker SHELXTL'
_computing_publication_material 'Bruker SHELXTL'
_computing_structure_refinement 'SHELXL-2014/7 (Sheldrick, 2014)'
_computing_structure_solution 'SHELXS-97 (Sheldrick 2008)'
_diffrn_ambient_temperature 200(2)
_diffrn_measured_fraction_theta_full 0.999
_diffrn_measured_fraction_theta_max 0.999
_diffrn_measurement_device_type 'Bruker APEX-II CCD'
_diffrn_measurement_method '\f and \w scans'
_diffrn_radiation_type MoK\a
_diffrn_radiation_wavelength 0.71073
_diffrn_reflns_av_R_equivalents 0.0571
_diffrn_reflns_av_unetI/netI 0.0633
_diffrn_reflns_Laue_measured_fraction_full 0.999
_diffrn_reflns_Laue_measured_fraction_max 0.999
_diffrn_reflns_limit_h_max 9
_diffrn_reflns_limit_h_min -9
_diffrn_reflns_limit_k_max 11
_diffrn_reflns_limit_k_min -10
_diffrn_reflns_limit_l_max 50
_diffrn_reflns_limit_l_min -50
_diffrn_reflns_number 20296
_diffrn_reflns_point_group_measured_fraction_full 0.999
_diffrn_reflns_point_group_measured_fraction_max 0.984
_diffrn_reflns_theta_full 25.242
_diffrn_reflns_theta_max 29.128
_diffrn_reflns_theta_min 2.220
_exptl_absorpt_coefficient_mu 0.177
_exptl_absorpt_correction_T_max 0.7465
_exptl_absorpt_correction_T_min 0.6156
_exptl_absorpt_correction_type multi-scan
_exptl_crystal_colour colourless
_exptl_crystal_density_diffrn 1.304
_exptl_crystal_description 'Rectangular parallelepiped'
_exptl_crystal_F_000 896
_exptl_crystal_size_max 0.640
_exptl_crystal_size_mid 0.600
_exptl_crystal_size_min 0.300
_refine_diff_density_max 0.290
_refine_diff_density_min -0.348
_refine_diff_density_rms 0.060
_refine_ls_abs_structure_details
; 
 Flack x determined using 1436 quotients [(I+)-(I-)]/[(I+)+(I-)] 
 (Parsons, Flack and Wagner, Acta Cryst. B69 (2013) 249-259). 
;
_refine_ls_abs_structure_Flack 0.11(5)
_refine_ls_extinction_method none
_refine_ls_goodness_of_fit_ref 1.051
_refine_ls_hydrogen_treatment constr
_refine_ls_matrix_type full
_refine_ls_number_parameters 273
_refine_ls_number_reflns 5683
_refine_ls_number_restraints 0
_refine_ls_restrained_S_all 1.051
_refine_ls_R_factor_all 0.0826
_refine_ls_R_factor_gt 0.0590
_refine_ls_shift/su_max 0.000
_refine_ls_shift/su_mean 0.000
_refine_ls_structure_factor_coef Fsqd
_refine_ls_weighting_details 'w=1/[\s^2^(Fo^2^)+(0.0489P)^2^+1.3193P] where P=(Fo^2^+2Fc^2^)/3'
_refine_ls_weighting_scheme calc
_refine_ls_wR_factor_gt 0.1269
_refine_ls_wR_factor_ref 0.1372
_reflns_Friedel_coverage 0.711
_reflns_Friedel_fraction_full 0.999
_reflns_Friedel_fraction_max 0.964
_reflns_number_gt 4440
_reflns_number_total 5683
_reflns_threshold_expression 'I > 2\s(I)'
_cod_data_source_file ao8b02840_si_004.cif
_cod_data_source_block k93k
_cod_original_cell_volume 2147.8(18)
_cod_database_code 4516149
_shelx_shelxl_version_number 2014/7
_shelx_space_group_comment
; 
The symmetry employed for this shelxl refinement is uniquely defined 
by the following loop, which should always be used as a source of 
symmetry information in preference to the above space-group names. 
They are only intended as comments. 
;
_shelx_estimated_absorpt_t_min 0.895
_shelx_estimated_absorpt_t_max 0.949

loop_
_space_group_symop_operation_xyz
'x, y, z'
'-x+1/2, -y, z+1/2'
'-x, y+1/2, -z+1/2'
'x+1/2, -y+1/2, -z'

loop_
_atom_site_label
_atom_site_type_symbol
_atom_site_fract_x
_atom_site_fract_y
_atom_site_fract_z
_atom_site_U_iso_or_equiv
_atom_site_adp_type
_atom_site_occupancy
_atom_site_site_symmetry_order
_atom_site_calc_flag
_atom_site_refinement_flags_posn
_atom_site_refinement_flags_adp
S S 0.01604(12) -0.03367(13) 0.26180(2) 0.0323(2) Uani 1 1 d . .
F F -0.2797(3) 0.0128(3) 0.39357(6) 0.0431(6) Uani 1 1 d . .
O O 0.2737(5) 0.1145(4) -0.01463(7) 0.0529(9) Uani 1 1 d . .
N N 0.3390(4) 0.0571(4) 0.28438(7) 0.0291(7) Uani 1 1 d . .
C1 C 0.4622(5) 0.1505(5) 0.18648(9) 0.0298(8) Uani 1 1 d . .
H1A H 0.3984 0.2585 0.1864 0.036 Uiso 1 1 calc R U
H1B H 0.5778 0.1622 0.1722 0.036 Uiso 1 1 calc R U
C2 C 0.5131(5) 0.1056(5) 0.22617(9) 0.0325(9) Uani 1 1 d . .
H2A H 0.6023 0.0128 0.2262 0.039 Uiso 1 1 calc R U
H2B H 0.5730 0.2012 0.2381 0.039 Uiso 1 1 calc R U
C3 C 0.3428(5) 0.0582(5) 0.24682(9) 0.0273(8) Uani 1 1 d . .
C4 C 0.1829(4) 0.0111(5) 0.22943(8) 0.0245(7) Uani 1 1 d . .
C5 C 0.1575(5) 0.0039(5) 0.18993(8) 0.0252(8) Uani 1 1 d . .
C6 C -0.0092(5) -0.0170(6) 0.17465(9) 0.0368(10) Uani 1 1 d . .
H6 H -0.1122 -0.0324 0.1904 0.044 Uiso 1 1 calc R U
C7 C -0.0450(5) -0.0179(6) 0.13455(8) 0.0369(10) Uani 1 1 d . .
H7A H -0.1128 0.0838 0.1279 0.044 Uiso 1 1 calc R U
H7B H -0.1254 -0.1129 0.1285 0.044 Uiso 1 1 calc R U
C8 C 0.1326(4) -0.0284(5) 0.11177(8) 0.0253(8) Uani 1 1 d . .
H8 H 0.1758 -0.1455 0.1113 0.030 Uiso 1 1 calc R U
C9 C 0.2875(5) 0.0804(5) 0.12863(8) 0.0218(7) Uani 1 1 d . .
H9 H 0.2351 0.1940 0.1309 0.026 Uiso 1 1 calc R U
C10 C 0.3371(4) 0.0228(5) 0.16784(8) 0.0214(7) Uani 1 1 d . .
C11 C 0.4581(5) 0.0941(5) 0.10345(9) 0.0302(9) Uani 1 1 d . .
H11A H 0.5240 -0.0129 0.1034 0.036 Uiso 1 1 calc R U
H11B H 0.5436 0.1776 0.1136 0.036 Uiso 1 1 calc R U
C12 C 0.4125(5) 0.1412(5) 0.06372(9) 0.0316(9) Uani 1 1 d . .
H12A H 0.3633 0.2550 0.0629 0.038 Uiso 1 1 calc R U
H12B H 0.5266 0.1369 0.0488 0.038 Uiso 1 1 calc R U
C13 C 0.2699(5) 0.0225(5) 0.04855(8) 0.0277(8) Uani 1 1 d . .
C14 C 0.0961(5) 0.0287(5) 0.07250(9) 0.0283(8) Uani 1 1 d . .
H14 H 0.0604 0.1475 0.0742 0.034 Uiso 1 1 calc R U
C15 C -0.0557(5) -0.0555(5) 0.04940(9) 0.0335(9) Uani 1 1 d . .
H15A H -0.0416 -0.1768 0.0494 0.040 Uiso 1 1 calc R U
H15B H -0.1814 -0.0263 0.0581 0.040 Uiso 1 1 calc R U
C16 C -0.0159(6) 0.0183(5) 0.01146(9) 0.0390(9) Uani 1 1 d . .
H16A H -0.0442 -0.0629 -0.0079 0.047 Uiso 1 1 calc R U
H16B H -0.0924 0.1179 0.0074 0.047 Uiso 1 1 calc R U
C17 C 0.1877(6) 0.0617(5) 0.01114(9) 0.0355(10) Uani 1 1 d . .
C18 C 0.3518(6) -0.1517(6) 0.04383(11) 0.0407(10) Uani 1 1 d . .
H18A H 0.4585 -0.1469 0.0273 0.061 Uiso 1 1 calc R U
H18B H 0.2572 -0.2250 0.0335 0.061 Uiso 1 1 calc R U
H18C H 0.3915 -0.1940 0.0676 0.061 Uiso 1 1 calc R U
C19 C 0.4370(5) -0.1459(5) 0.16777(10) 0.0282(8) Uani 1 1 d . .
H19A H 0.4448 -0.1880 0.1928 0.042 Uiso 1 1 calc R U
H19B H 0.5622 -0.1328 0.1578 0.042 Uiso 1 1 calc R U
H19C H 0.3671 -0.2239 0.1527 0.042 Uiso 1 1 calc R U
C20 C 0.1745(5) 0.0141(5) 0.29615(8) 0.0263(8) Uani 1 1 d . .
C21 C 0.1242(5) 0.0071(5) 0.33497(8) 0.0260(8) Uani 1 1 d . .
C22 C -0.0602(5) 0.0120(5) 0.34613(9) 0.0284(8) Uani 1 1 d . .
H22 H -0.1579 0.0181 0.3288 0.034 Uiso 1 1 calc R U
C23 C -0.0976(5) 0.0076(5) 0.38298(9) 0.0331(9) Uani 1 1 d . .
C24 C 0.0376(6) -0.0043(5) 0.40940(9) 0.0341(9) Uani 1 1 d . .
H24 H 0.0064 -0.0103 0.4345 0.041 Uiso 1 1 calc R U
C25 C 0.2201(5) -0.0073(6) 0.39800(9) 0.0355(9) Uani 1 1 d . .
H25 H 0.3166 -0.0141 0.4156 0.043 Uiso 1 1 calc R U
C26 C 0.2643(5) -0.0003(5) 0.36122(9) 0.0329(9) Uani 1 1 d . .
H26 H 0.3905 -0.0006 0.3538 0.039 Uiso 1 1 calc R U

loop_
_atom_site_aniso_label
_atom_site_aniso_U_11
_atom_site_aniso_U_22
_atom_site_aniso_U_33
_atom_site_aniso_U_23
_atom_site_aniso_U_13
_atom_site_aniso_U_12
S 0.0246(4) 0.0523(6) 0.0201(3) 0.0013(4) 0.0015(3) -0.0063(4)
F 0.0415(13) 0.0532(17) 0.0345(11) 0.0024(12) 0.0139(9) 0.0005(13)
O 0.071(2) 0.068(2) 0.0200(13) 0.0021(14) 0.0072(14) -0.010(2)
N 0.0292(16) 0.0381(19) 0.0200(12) -0.0001(13) 0.0003(12) -0.0042(15)
C1 0.0276(19) 0.040(2) 0.0217(15) 0.0012(15) 0.0024(14) -0.0079(18)
C2 0.0260(19) 0.048(2) 0.0239(15) -0.0011(15) -0.0010(15) -0.0090(18)
C3 0.0272(18) 0.033(2) 0.0215(15) -0.0011(15) -0.0004(13) -0.0029(16)
C4 0.0214(15) 0.032(2) 0.0200(14) 0.0015(14) 0.0026(12) 0.0011(16)
C5 0.0213(15) 0.033(2) 0.0209(14) 0.0031(15) 0.0028(12) 0.0006(17)
C6 0.0179(16) 0.068(3) 0.0244(15) 0.0038(18) 0.0028(13) -0.002(2)
C7 0.0209(17) 0.067(3) 0.0225(15) 0.0000(19) -0.0032(13) -0.006(2)
C8 0.0162(15) 0.037(2) 0.0223(14) 0.0059(16) -0.0013(12) 0.0030(16)
C9 0.0207(16) 0.0241(19) 0.0206(15) 0.0013(13) 0.0011(13) 0.0024(14)
C10 0.0171(14) 0.0272(19) 0.0199(13) 0.0014(14) 0.0008(11) 0.0008(15)
C11 0.0242(18) 0.045(2) 0.0216(15) 0.0026(15) 0.0032(13) -0.0052(17)
C12 0.035(2) 0.040(2) 0.0205(16) 0.0023(16) 0.0043(14) -0.0035(18)
C13 0.0312(18) 0.031(2) 0.0207(14) -0.0002(15) 0.0019(13) 0.0026(17)
C14 0.0293(17) 0.033(2) 0.0224(15) 0.0020(16) -0.0011(13) 0.0068(17)
C15 0.0293(19) 0.043(2) 0.0277(17) 0.0045(17) -0.0030(14) -0.0018(17)
C16 0.053(2) 0.037(2) 0.0261(16) 0.0003(16) -0.0080(17) -0.003(2)
C17 0.050(2) 0.035(2) 0.0216(16) -0.0028(16) -0.0025(16) 0.001(2)
C18 0.043(2) 0.037(3) 0.042(2) -0.0033(19) 0.0062(19) 0.009(2)
C19 0.0265(19) 0.032(2) 0.0265(17) 0.0052(16) -0.0018(14) 0.0044(16)
C20 0.0283(17) 0.029(2) 0.0214(14) 0.0001(15) 0.0007(13) -0.0050(17)
C21 0.0341(18) 0.025(2) 0.0190(14) -0.0024(15) 0.0015(13) -0.0007(17)
C22 0.0321(19) 0.031(2) 0.0217(14) -0.0001(15) -0.0004(13) -0.0024(17)
C23 0.036(2) 0.033(2) 0.0302(17) 0.0003(17) 0.0069(15) 0.0028(18)
C24 0.049(2) 0.034(2) 0.0198(14) -0.0015(15) 0.0049(15) -0.001(2)
C25 0.040(2) 0.041(3) 0.0259(16) -0.0006(17) -0.0053(15) 0.004(2)
C26 0.0325(19) 0.040(2) 0.0264(16) -0.0005(17) 0.0004(14) -0.0008(19)

loop_
_atom_type_symbol
_atom_type_description
_atom_type_scat_dispersion_real
_atom_type_scat_dispersion_imag
_atom_type_scat_source
C C 0.0033 0.0016 'International Tables Vol C Tables 4.2.6.8 and 6.1.1.4'
H H 0.0000 0.0000 'International Tables Vol C Tables 4.2.6.8 and 6.1.1.4'
N N 0.0061 0.0033 'International Tables Vol C Tables 4.2.6.8 and 6.1.1.4'
O O 0.0106 0.0060 'International Tables Vol C Tables 4.2.6.8 and 6.1.1.4'
F F 0.0171 0.0103 'International Tables Vol C Tables 4.2.6.8 and 6.1.1.4'
S S 0.1246 0.1234 'International Tables Vol C Tables 4.2.6.8 and 6.1.1.4'

loop_
_geom_angle_atom_site_label_1
_geom_angle_atom_site_label_2
_geom_angle_atom_site_label_3
_geom_angle
C4 S C20 89.64(16)
C20 N C3 110.5(3)
C10 C1 C2 113.6(3)
C10 C1 H1A 108.8
C2 C1 H1A 108.8
C10 C1 H1B 108.8
C2 C1 H1B 108.8
H1A C1 H1B 107.7
C3 C2 C1 110.1(3)
C3 C2 H2A 109.6
C1 C2 H2A 109.6
C3 C2 H2B 109.6
C1 C2 H2B 109.6
H2A C2 H2B 108.2
C4 C3 N 116.5(3)
C4 C3 C2 121.8(3)
N C3 C2 121.7(3)
C3 C4 C5 125.3(3)
C3 C4 S 108.9(2)
C5 C4 S 125.8(2)
C6 C5 C4 122.2(3)
C6 C5 C10 123.3(3)
C4 C5 C10 114.4(3)
C5 C6 C7 124.7(3)
C5 C6 H6 117.7
C7 C6 H6 117.7
C6 C7 C8 113.2(3)
C6 C7 H7A 108.9
C8 C7 H7A 108.9
C6 C7 H7B 108.9
C8 C7 H7B 108.9
H7A C7 H7B 107.8
C7 C8 C14 110.6(3)
C7 C8 C9 110.6(3)
C14 C8 C9 109.0(3)
C7 C8 H8 108.9
C14 C8 H8 108.9
C9 C8 H8 108.9
C11 C9 C8 112.1(3)
C11 C9 C10 113.1(3)
C8 C9 C10 111.3(3)
C11 C9 H9 106.6
C8 C9 H9 106.6
C10 C9 H9 106.6
C5 C10 C1 109.2(3)
C5 C10 C19 107.7(3)
C1 C10 C19 108.9(3)
C5 C10 C9 109.0(2)
C1 C10 C9 110.2(3)
C19 C10 C9 111.8(3)
C9 C11 C12 114.5(3)
C9 C11 H11A 108.6
C12 C11 H11A 108.6
C9 C11 H11B 108.6
C12 C11 H11B 108.6
H11A C11 H11B 107.6
C13 C12 C11 109.5(3)
C13 C12 H12A 109.8
C11 C12 H12A 109.8
C13 C12 H12B 109.8
C11 C12 H12B 109.8
H12A C12 H12B 108.2
C12 C13 C17 117.4(3)
C12 C13 C14 108.9(3)
C17 C13 C14 101.0(3)
C12 C13 C18 111.4(3)
C17 C13 C18 103.8(3)
C14 C13 C18 114.1(3)
C13 C14 C8 112.9(3)
C13 C14 C15 104.5(3)
C8 C14 C15 120.2(3)
C13 C14 H14 106.1
C8 C14 H14 106.1
C15 C14 H14 106.1
C16 C15 C14 101.1(3)
C16 C15 H15A 111.6
C14 C15 H15A 111.6
C16 C15 H15B 111.6
C14 C15 H15B 111.6
H15A C15 H15B 109.4
C17 C16 C15 106.2(3)
C17 C16 H16A 110.5
C15 C16 H16A 110.5
C17 C16 H16B 110.5
C15 C16 H16B 110.5
H16A C16 H16B 108.7
O C17 C16 126.0(4)
O C17 C13 125.3(4)
C16 C17 C13 108.7(3)
C13 C18 H18A 109.5
C13 C18 H18B 109.5
H18A C18 H18B 109.5
C13 C18 H18C 109.5
H18A C18 H18C 109.5
H18B C18 H18C 109.5
C10 C19 H19A 109.5
C10 C19 H19B 109.5
H19A C19 H19B 109.5
C10 C19 H19C 109.5
H19A C19 H19C 109.5
H19B C19 H19C 109.5
N C20 C21 123.6(3)
N C20 S 114.5(2)
C21 C20 S 122.0(3)
C22 C21 C26 119.3(3)
C22 C21 C20 121.3(3)
C26 C21 C20 119.4(3)
C23 C22 C21 118.3(3)
C23 C22 H22 120.9
C21 C22 H22 120.9
F C23 C24 118.7(3)
F C23 C22 117.7(3)
C24 C23 C22 123.6(3)
C23 C24 C25 117.5(3)
C23 C24 H24 121.2
C25 C24 H24 121.2
C24 C25 C26 120.8(3)
C24 C25 H25 119.6
C26 C25 H25 119.6
C25 C26 C21 120.4(3)
C25 C26 H26 119.8
C21 C26 H26 119.8

loop_
_geom_bond_atom_site_label_1
_geom_bond_atom_site_label_2
_geom_bond_distance
S C4 1.730(3)
S C20 1.745(3)
F C23 1.371(4)
O C17 1.209(5)
N C20 1.309(4)
N C3 1.379(4)
C1 C10 1.535(5)
C1 C2 1.546(5)
C1 H1A 0.9900
C1 H1B 0.9900
C2 C3 1.494(5)
C2 H2A 0.9900
C2 H2B 0.9900
C3 C4 1.372(5)
C4 C5 1.462(4)
C5 C6 1.337(5)
C5 C10 1.535(4)
C6 C7 1.494(4)
C6 H6 0.9500
C7 C8 1.531(4)
C7 H7A 0.9900
C7 H7B 0.9900
C8 C14 1.536(4)
C8 C9 1.552(5)
C8 H8 1.0000
C9 C11 1.543(5)
C9 C10 1.554(4)
C9 H9 1.0000
C10 C19 1.548(5)
C11 C12 1.543(5)
C11 H11A 0.9900
C11 H11B 0.9900
C12 C13 1.515(5)
C12 H12A 0.9900
C12 H12B 0.9900
C13 C17 1.529(5)
C13 C14 1.531(5)
C13 C18 1.542(6)
C14 C15 1.544(5)
C14 H14 1.0000
C15 C16 1.543(5)
C15 H15A 0.9900
C15 H15B 0.9900
C16 C17 1.510(6)
C16 H16A 0.9900
C16 H16B 0.9900
C18 H18A 0.9800
C18 H18B 0.9800
C18 H18C 0.9800
C19 H19A 0.9800
C19 H19B 0.9800
C19 H19C 0.9800
C20 C21 1.471(4)
C21 C22 1.392(5)
C21 C26 1.397(5)
C22 C23 1.379(5)
C22 H22 0.9500
C23 C24 1.378(5)
C24 C25 1.381(5)
C24 H24 0.9500
C25 C26 1.388(5)
C25 H25 0.9500
C26 H26 0.9500

loop_
_geom_hbond_atom_site_label_D
_geom_hbond_atom_site_label_H
_geom_hbond_atom_site_label_A
_geom_hbond_distance_DH
_geom_hbond_distance_HA
_geom_hbond_distance_DA
_geom_hbond_angle_DHA
_geom_hbond_site_symmetry_A
C16 H16B O 0.99 2.39 3.346(6) 161.7 4_455
C24 H24 O 0.95 2.59 3.229(5) 124.8 2

loop_
_geom_torsion_atom_site_label_1
_geom_torsion_atom_site_label_2
_geom_torsion_atom_site_label_3
_geom_torsion_atom_site_label_4
_geom_torsion
C10 C1 C2 C3 -48.6(4)
C20 N C3 C4 -1.9(5)
C20 N C3 C2 179.0(4)
C1 C2 C3 C4 19.3(5)
C1 C2 C3 N -161.6(4)
N C3 C4 C5 179.9(4)
C2 C3 C4 C5 -1.0(6)
N C3 C4 S 1.2(5)
C2 C3 C4 S -179.7(3)
C20 S C4 C3 -0.1(3)
C20 S C4 C5 -178.8(4)
C3 C4 C5 C6 -168.9(4)
S C4 C5 C6 9.6(6)
C3 C4 C5 C10 10.9(6)
S C4 C5 C10 -170.6(3)
C4 C5 C6 C7 177.1(4)
C10 C5 C6 C7 -2.6(7)
C5 C6 C7 C8 12.0(7)
C6 C7 C8 C14 -161.0(4)
C6 C7 C8 C9 -40.1(5)
C7 C8 C9 C11 -171.3(3)
C14 C8 C9 C11 -49.5(4)
C7 C8 C9 C10 60.9(4)
C14 C8 C9 C10 -177.3(3)
C6 C5 C10 C1 141.9(4)
C4 C5 C10 C1 -37.9(4)
C6 C5 C10 C19 -100.0(4)
C4 C5 C10 C19 80.2(4)
C6 C5 C10 C9 21.5(5)
C4 C5 C10 C9 -158.3(3)
C2 C1 C10 C5 58.5(4)
C2 C1 C10 C19 -58.9(4)
C2 C1 C10 C9 178.1(3)
C11 C9 C10 C5 -176.8(3)
C8 C9 C10 C5 -49.6(4)
C11 C9 C10 C1 63.4(4)
C8 C9 C10 C1 -169.3(3)
C11 C9 C10 C19 -57.9(4)
C8 C9 C10 C19 69.4(4)
C8 C9 C11 C12 49.8(4)
C10 C9 C11 C12 176.6(3)
C9 C11 C12 C13 -53.9(4)
C11 C12 C13 C17 172.3(3)
C11 C12 C13 C14 58.3(4)
C11 C12 C13 C18 -68.3(4)
C12 C13 C14 C8 -63.1(4)
C17 C13 C14 C8 172.7(3)
C18 C13 C14 C8 62.0(4)
C12 C13 C14 C15 164.7(3)
C17 C13 C14 C15 40.4(4)
C18 C13 C14 C15 -70.3(4)
C7 C8 C14 C13 179.4(3)
C9 C8 C14 C13 57.5(4)
C7 C8 C14 C15 -56.6(5)
C9 C8 C14 C15 -178.4(3)
C13 C14 C15 C16 -42.1(4)
C8 C14 C15 C16 -170.0(3)
C14 C15 C16 C17 26.7(4)
C15 C16 C17 O 175.7(4)
C15 C16 C17 C13 -2.4(4)
C12 C13 C17 O 40.4(6)
C14 C13 C17 O 158.6(4)
C18 C13 C17 O -83.0(5)
C12 C13 C17 C16 -141.5(4)
C14 C13 C17 C16 -23.2(4)
C18 C13 C17 C16 95.1(4)
C3 N C20 C21 -177.8(4)
C3 N C20 S 1.8(4)
C4 S C20 N -1.0(3)
C4 S C20 C21 178.6(4)
N C20 C21 C22 159.6(4)
S C20 C21 C22 -19.9(6)
N C20 C21 C26 -18.7(6)
S C20 C21 C26 161.8(3)
C26 C21 C22 C23 -0.6(7)
C20 C21 C22 C23 -178.9(4)
C21 C22 C23 F 179.9(4)
C21 C22 C23 C24 -1.2(7)
F C23 C24 C25 -179.2(4)
C22 C23 C24 C25 1.9(7)
C23 C24 C25 C26 -0.7(7)
C24 C25 C26 C21 -1.0(7)
C22 C21 C26 C25 1.7(7)
C20 C21 C26 C25 -179.9(4)
